data_7107240
loop_
_publ_author_name
'Apurba Kalita'
'Pankaj Kumar'
'Ramesh C. Deka'
'Biplab Mondal'

_publ_section_title
;
 First example of Cu(I)-(e2-O,O)nitrite complex derived from
 Cu(II)-pnitrosyl
;
_journal_name_full Chem.Commun.
_journal_page_first 1251
_journal_paper_doi 10.1039/c1cc16316g
_journal_volume 48
_journal_year 2012
_chemical_absolute_configuration syn
_chemical_compound_source Synthesised
_chemical_formula_moiety 'C26 H36 Cu N9 O6'
_chemical_formula_sum 'C26 H36 Cu N9 O6'
_chemical_formula_weight 634.19
_space_group_IT_number 13
_symmetry_cell_setting monoclinic
_symmetry_Int_Tables_number 13
_symmetry_space_group_name_Hall '-P 2yc'
_symmetry_space_group_name_H-M 'P 1 2/c 1'
_atom_sites_solution_hydrogens geom
_atom_sites_solution_primary direct
_atom_sites_solution_secondary difmap
_audit_creation_method SHELXL-97
_cell_angle_alpha 90.00
_cell_angle_beta 90.0540(10)
_cell_angle_gamma 90.00
_cell_formula_units_Z 2
_cell_length_a 9.4710(2)
_cell_length_b 9.4545(2)
_cell_length_c 18.3295(5)
_cell_measurement_reflns_used 7546
_cell_measurement_temperature 296(2)
_cell_measurement_theta_max 27.31
_cell_measurement_theta_min 3.04
_cell_volume 1641.29(7)
_computing_cell_refinement 'Bruker SMART'
_computing_data_collection 'Bruker SMART'
_computing_data_reduction 'Bruker SAINT'
_computing_molecular_graphics 'Bruker SHELXTL'
_computing_publication_material 'Bruker SHELXTL'
_computing_structure_refinement 'SHELXL-97 (Sheldrick, 1997)'
_computing_structure_solution 'SHELXS-97 (Sheldrick, 1990)'
_diffrn_ambient_temperature 296(2)
_diffrn_measured_fraction_theta_full 0.998
_diffrn_measured_fraction_theta_max 0.998
_diffrn_measurement_device_type 'CCD area detector'
_diffrn_measurement_method 'phi and omega scans'
_diffrn_radiation_monochromator graphite
_diffrn_radiation_probe x-ray
_diffrn_radiation_type MoK\a
_diffrn_radiation_wavelength 0.71073
_diffrn_reflns_av_R_equivalents 0.0826
_diffrn_reflns_av_sigmaI/netI 0.0472
_diffrn_reflns_limit_h_max 12
_diffrn_reflns_limit_h_min -12
_diffrn_reflns_limit_k_max 12
_diffrn_reflns_limit_k_min -12
_diffrn_reflns_limit_l_max 24
_diffrn_reflns_limit_l_min -24
_diffrn_reflns_number 19006
_diffrn_reflns_theta_full 28.38
_diffrn_reflns_theta_max 28.38
_diffrn_reflns_theta_min 2.15
_diffrn_source 'fine-focus sealed tube'
_exptl_absorpt_coefficient_mu 0.716
_exptl_absorpt_correction_type none
_exptl_crystal_colour yellow
_exptl_crystal_density_diffrn 1.283
_exptl_crystal_density_method 'not measured'
_exptl_crystal_description cube
_exptl_crystal_F_000 664
_exptl_crystal_recrystallization_method Water
_exptl_crystal_size_max 0.04
_exptl_crystal_size_mid 0.03
_exptl_crystal_size_min 0.02
_refine_diff_density_max 1.346
_refine_diff_density_min -0.472
_refine_diff_density_rms 0.112
_refine_ls_extinction_method none
_refine_ls_goodness_of_fit_ref 1.100
_refine_ls_hydrogen_treatment constr
_refine_ls_matrix_type full
_refine_ls_number_parameters 195
_refine_ls_number_reflns 4113
_refine_ls_number_restraints 0
_refine_ls_restrained_S_all 1.100
_refine_ls_R_factor_all 0.0674
_refine_ls_R_factor_gt 0.0582
_refine_ls_shift/su_max 0.000
_refine_ls_shift/su_mean 0.000
_refine_ls_structure_factor_coef Fsqd
_refine_ls_weighting_details 'calc w=1/[\s^2^(Fo^2^)+(0.1404P)^2^+0.0127P] where P=(Fo^2^+2Fc^2^)/3'
_refine_ls_weighting_scheme calc
_refine_ls_wR_factor_gt 0.1951
_refine_ls_wR_factor_ref 0.2020
_reflns_number_gt 3330
_reflns_number_total 4113
_reflns_threshold_expression >2sigma(I)
_cod_data_source_file c1cc16316g.txt
_cod_data_source_block 13
_cod_original_sg_symbol_H-M 'P 2/c'
_cod_database_code 7107240

loop_
_symmetry_equiv_pos_as_xyz
'x, y, z'
'-x, y, -z+1/2'
'-x, -y, -z'
'x, -y, z-1/2'

loop_
_atom_site_label
_atom_site_type_symbol
_atom_site_fract_x
_atom_site_fract_y
_atom_site_fract_z
_atom_site_U_iso_or_equiv
_atom_site_adp_type
_atom_site_occupancy
_atom_site_symmetry_multiplicity
_atom_site_calc_flag
_atom_site_refinement_flags
Cu1 Cu 0.0000 0.81549(4) 0.2500 0.03301(19) Uani 1 2 d S
O1 O -0.1040(3) 1.0385(3) 0.26901(14) 0.0711(7) Uani 1 1 d .
N1 N -0.0689(2) 0.8311(2) 0.14805(12) 0.0350(5) Uani 1 1 d .
N2 N -0.2009(3) 0.8483(3) 0.04974(14) 0.0457(6) Uani 1 1 d .
N3 N 0.1526(3) 0.6623(2) 0.21444(12) 0.0384(5) Uani 1 1 d .
N4 N 0.2634(3) 0.4627(2) 0.19123(13) 0.0459(6) Uani 1 1 d .
N9 N 0.0000 1.1136(4) 0.2500 0.0632(11) Uani 1 2 d S
C1 C -0.4514(4) 0.7886(5) 0.1520(3) 0.0836(13) Uani 1 1 d .
H17A H -0.4619 0.7771 0.1003 0.125 Uiso 1 1 calc R
H17B H -0.5360 0.8291 0.1718 0.125 Uiso 1 1 calc R
H17C H -0.4345 0.6982 0.1741 0.125 Uiso 1 1 calc R
C2 C -0.3266(3) 0.8868(4) 0.16761(18) 0.0518(7) Uani 1 1 d .
H1A H -0.3550 0.9835 0.1579 0.062 Uiso 1 1 calc R
H1B H -0.3025 0.8802 0.2189 0.062 Uiso 1 1 calc R
C3 C -0.1990(3) 0.8537(3) 0.12349(16) 0.0405(6) Uani 1 1 d .
C4 C -0.0650(3) 0.8222(3) 0.02622(17) 0.0437(7) Uani 1 1 d .
C5 C -0.0318(5) 0.8097(4) -0.05391(18) 0.0609(9) Uani 1 1 d .
H5A H 0.0653 0.8340 -0.0621 0.091 Uiso 1 1 calc R
H5B H -0.0914 0.8729 -0.0810 0.091 Uiso 1 1 calc R
H5C H -0.0483 0.7143 -0.0697 0.091 Uiso 1 1 calc R
C6 C 0.0156(3) 0.8122(2) 0.08609(15) 0.0353(5) Uani 1 1 d .
C7 C 0.1699(3) 0.7887(3) 0.09438(15) 0.0388(6) Uani 1 1 d .
H6A H 0.2130 0.8729 0.1148 0.047 Uiso 1 1 calc R
H6B H 0.2112 0.7724 0.0467 0.047 Uiso 1 1 calc R
C8 C 0.2015(3) 0.6647(3) 0.14289(14) 0.0347(5) Uani 1 1 d .
C9 C 0.2700(3) 0.5420(3) 0.12740(15) 0.0400(6) Uani 1 1 d .
C10 C 0.3420(4) 0.4907(4) 0.06068(19) 0.0607(9) Uani 1 1 d .
H9A H 0.4039 0.4140 0.0731 0.091 Uiso 1 1 calc R
H9B H 0.3958 0.5664 0.0396 0.091 Uiso 1 1 calc R
H9C H 0.2728 0.4586 0.0262 0.091 Uiso 1 1 calc R
C11 C 0.1916(3) 0.5392(3) 0.24151(15) 0.0443(6) Uani 1 1 d .
C12 C 0.1596(5) 0.4813(4) 0.31588(18) 0.0660(10) Uani 1 1 d .
H11A H 0.0743 0.4249 0.3129 0.079 Uiso 1 1 calc R
H11B H 0.1408 0.5598 0.3485 0.079 Uiso 1 1 calc R
C13 C 0.2760(5) 0.3915(6) 0.3485(2) 0.0940(16) Uani 1 1 d .
H23A H 0.2772 0.3008 0.3250 0.141 Uiso 1 1 calc R
H23B H 0.2592 0.3793 0.3998 0.141 Uiso 1 1 calc R
H23C H 0.3653 0.4375 0.3414 0.141 Uiso 1 1 calc R
O3 O 0.4663(4) 0.1305(3) 0.04350(13) 0.0840(10) Uani 1 1 d .
O2 O 0.3764(3) 0.1748(2) 0.20103(15) 0.0651(7) Uani 1 1 d .

loop_
_atom_site_aniso_label
_atom_site_aniso_U_11
_atom_site_aniso_U_22
_atom_site_aniso_U_33
_atom_site_aniso_U_23
_atom_site_aniso_U_13
_atom_site_aniso_U_12
Cu1 0.0295(3) 0.0357(3) 0.0339(3) 0.000 0.00153(18) 0.000
O1 0.0558(14) 0.095(2) 0.0624(15) 0.0038(13) -0.0056(12) -0.0034(14)
N1 0.0282(10) 0.0383(11) 0.0385(12) 0.0005(8) 0.0003(9) 0.0014(8)
N2 0.0434(13) 0.0509(13) 0.0429(13) -0.0020(10) -0.0077(10) 0.0103(11)
N3 0.0434(13) 0.0379(11) 0.0340(11) 0.0032(8) 0.0062(10) 0.0033(9)
N4 0.0534(15) 0.0417(12) 0.0426(13) 0.0029(9) 0.0015(11) 0.0091(10)
N9 0.082(3) 0.0362(18) 0.071(3) 0.000 -0.015(2) 0.000
C1 0.0382(18) 0.101(3) 0.112(4) -0.012(3) 0.008(2) -0.018(2)
C2 0.0315(13) 0.066(2) 0.0577(18) -0.0054(15) 0.0001(12) 0.0081(13)
C3 0.0335(13) 0.0414(13) 0.0467(15) -0.0019(11) -0.0034(11) 0.0041(11)
C4 0.0456(16) 0.0429(15) 0.0427(15) 0.0012(11) 0.0006(13) 0.0077(11)
C5 0.073(2) 0.073(2) 0.0361(16) 0.0003(13) -0.0029(16) 0.0126(17)
C6 0.0339(12) 0.0335(12) 0.0384(13) 0.0027(9) 0.0024(10) 0.0026(9)
C7 0.0317(12) 0.0451(13) 0.0396(14) 0.0078(11) 0.0066(11) 0.0026(10)
C8 0.0298(12) 0.0389(12) 0.0355(13) 0.0035(9) 0.0030(10) 0.0023(9)
C9 0.0358(13) 0.0452(14) 0.0389(13) 0.0021(11) 0.0021(10) 0.0046(11)
C10 0.069(2) 0.0614(19) 0.0514(18) -0.0024(15) 0.0112(16) 0.0170(17)
C11 0.0535(17) 0.0420(14) 0.0374(14) 0.0062(11) 0.0053(12) 0.0055(12)
C12 0.095(3) 0.0608(19) 0.0421(16) 0.0188(14) 0.0116(17) 0.0136(19)
C13 0.099(3) 0.130(4) 0.053(2) 0.033(3) -0.014(2) 0.008(3)
O3 0.146(3) 0.0564(13) 0.0493(13) -0.0142(11) -0.0609(16) 0.0364(17)
O2 0.0814(19) 0.0541(14) 0.0598(15) 0.0022(10) -0.0053(14) 0.0103(11)

loop_
_atom_type_symbol
_atom_type_description
_atom_type_scat_dispersion_real
_atom_type_scat_dispersion_imag
_atom_type_scat_source
C C 0.0033 0.0016 'International Tables Vol C Tables 4.2.6.8 and 6.1.1.4'
H H 0.0000 0.0000 'International Tables Vol C Tables 4.2.6.8 and 6.1.1.4'
Cu Cu 0.3201 1.2651 'International Tables Vol C Tables 4.2.6.8 and 6.1.1.4'
N N 0.0061 0.0033 'International Tables Vol C Tables 4.2.6.8 and 6.1.1.4'
O O 0.0106 0.0060 'International Tables Vol C Tables 4.2.6.8 and 6.1.1.4'

loop_
_geom_angle_atom_site_label_1
_geom_angle_atom_site_label_2
_geom_angle_atom_site_label_3
_geom_angle
_geom_angle_site_symmetry_1
_geom_angle_site_symmetry_3
N1 Cu1 N1 171.47(12) 2 .
N1 Cu1 N3 96.62(9) 2 .
N1 Cu1 N3 89.14(9) . .
N1 Cu1 N3 89.14(9) 2 2
N1 Cu1 N3 96.62(9) . 2
N3 Cu1 N3 95.21(12) . 2
N1 Cu1 O1 86.05(9) 2 .
N1 Cu1 O1 86.31(9) . .
N3 Cu1 O1 158.59(10) . .
N3 Cu1 O1 106.10(8) 2 .
N1 Cu1 O1 86.31(9) 2 2
N1 Cu1 O1 86.05(9) . 2
N3 Cu1 O1 106.10(8) . 2
N3 Cu1 O1 158.59(10) 2 2
O1 Cu1 O1 52.74(13) . 2
N9 O1 Cu1 97.8(2) . .
C3 N1 C6 106.0(2) . .
C3 N1 Cu1 129.4(2) . .
C6 N1 Cu1 124.52(18) . .
C3 N2 C4 107.9(2) . .
C11 N3 C8 106.0(2) . .
C11 N3 Cu1 132.03(19) . .
C8 N3 Cu1 119.97(17) . .
C11 N4 C9 107.9(2) . .
O1 N9 O1 111.6(4) 2 .
C2 C1 H17A 109.5 . .
C2 C1 H17B 109.5 . .
H17A C1 H17B 109.5 . .
C2 C1 H17C 109.5 . .
H17A C1 H17C 109.5 . .
H17B C1 H17C 109.5 . .
C3 C2 C1 113.5(3) . .
C3 C2 H1A 108.9 . .
C1 C2 H1A 108.9 . .
C3 C2 H1B 108.9 . .
C1 C2 H1B 108.9 . .
H1A C2 H1B 107.7 . .
N1 C3 N2 110.1(2) . .
N1 C3 C2 127.1(3) . .
N2 C3 C2 122.8(3) . .
C6 C4 N2 106.7(3) . .
C6 C4 C5 132.4(3) . .
N2 C4 C5 120.9(3) . .
C4 C5 H5A 109.5 . .
C4 C5 H5B 109.5 . .
H5A C5 H5B 109.5 . .
C4 C5 H5C 109.5 . .
H5A C5 H5C 109.5 . .
H5B C5 H5C 109.5 . .
C4 C6 N1 109.3(3) . .
C4 C6 C7 130.8(3) . .
N1 C6 C7 119.9(2) . .
C6 C7 C8 111.9(2) . .
C6 C7 H6A 109.2 . .
C8 C7 H6A 109.2 . .
C6 C7 H6B 109.2 . .
C8 C7 H6B 109.2 . .
H6A C7 H6B 107.9 . .
C9 C8 N3 110.0(2) . .
C9 C8 C7 129.6(2) . .
N3 C8 C7 120.3(2) . .
C8 C9 N4 105.2(2) . .
C8 C9 C10 132.2(3) . .
N4 C9 C10 122.6(3) . .
C9 C10 H9A 109.5 . .
C9 C10 H9B 109.5 . .
H9A C10 H9B 109.5 . .
C9 C10 H9C 109.5 . .
H9A C10 H9C 109.5 . .
H9B C10 H9C 109.5 . .
N3 C11 N4 110.8(2) . .
N3 C11 C12 127.4(3) . .
N4 C11 C12 121.7(3) . .
C11 C12 C13 114.6(3) . .
C11 C12 H11A 108.6 . .
C13 C12 H11A 108.6 . .
C11 C12 H11B 108.6 . .
C13 C12 H11B 108.6 . .
H11A C12 H11B 107.6 . .
C12 C13 H23A 109.5 . .
C12 C13 H23B 109.5 . .
H23A C13 H23B 109.5 . .
C12 C13 H23C 109.5 . .
H23A C13 H23C 109.5 . .
H23B C13 H23C 109.5 . .

loop_
_geom_bond_atom_site_label_1
_geom_bond_atom_site_label_2
_geom_bond_distance
_geom_bond_site_symmetry_2
Cu1 N1 1.984(2) 2
Cu1 N1 1.984(2) .
Cu1 N3 2.148(2) .
Cu1 N3 2.148(2) 2
Cu1 O1 2.353(3) .
Cu1 O1 2.353(3) 2
O1 N9 1.263(3) .
N1 C3 1.329(3) .
N1 C6 1.401(3) .
N2 C3 1.353(4) .
N2 C4 1.380(4) .
N3 C11 1.318(3) .
N3 C8 1.391(3) .
N4 C11 1.355(3) .
N4 C9 1.391(4) .
N9 O1 1.263(3) 2
C1 C2 1.530(5) .
C1 H17A 0.9600 .
C1 H17B 0.9600 .
C1 H17C 0.9600 .
C2 C3 1.488(4) .
C2 H1A 0.9700 .
C2 H1B 0.9700 .
C4 C6 1.339(4) .
C4 C5 1.507(4) .
C5 H5A 0.9600 .
C5 H5B 0.9600 .
C5 H5C 0.9600 .
C6 C7 1.486(4) .
C7 C8 1.501(3) .
C7 H6A 0.9700 .
C7 H6B 0.9700 .
C8 C9 1.360(4) .
C9 C10 1.482(4) .
C10 H9A 0.9600 .
C10 H9B 0.9600 .
C10 H9C 0.9600 .
C11 C12 1.500(4) .
C12 C13 1.514(6) .
C12 H11A 0.9700 .
C12 H11B 0.9700 .
C13 H23A 0.9600 .
C13 H23B 0.9600 .
C13 H23C 0.9600 .
